data_7039088
loop_
_publ_author_name
'Peulecke, N.'
'M\"uller, B H'
'Spannenberg, A.'
'H\"ohne, M'
'Rosenthal, U.'
'W\"ohl, A'
'M\"uller, W'
'Alqahtani, A.'
'Al Hazmi, M.'

_publ_section_title
;
 Ligands with an NPNPN-framework and their application in chromium
 catalysed ethene tri-/tetramerization.
;
_journal_issue 21
_journal_name_full 'Dalton transactions (Cambridge, England : 2003)'
_journal_page_first 8869
_journal_page_last 8874
_journal_paper_doi 10.1039/c6dt01109h
_journal_volume 45
_journal_year 2016
_chemical_formula_sum 'C29 H33 N3 O2 P2'
_chemical_formula_weight 517.52
_chemical_name_systematic
;
 ?
;
_chemical_properties_physical 'Air-sensitive, Moisture-sensitive'
_space_group_crystal_system monoclinic
_space_group_IT_number 4
_space_group_name_Hall 'P 2yb'
_space_group_name_H-M_alt 'P 1 21 1'
_symmetry_space_group_name_Hall 'P 2yb'
_symmetry_space_group_name_H-M 'P 1 21 1'
_atom_sites_solution_hydrogens geom
_audit_creation_method SHELXL-2014
_audit_update_record
;
2015-06-09 deposited with the CCDC.
2016-04-22 downloaded from the CCDC.
;
_cell_angle_alpha 90
_cell_angle_beta 99.8118(10)
_cell_angle_gamma 90
_cell_formula_units_Z 2
_cell_length_a 9.8140(3)
_cell_length_b 6.7216(2)
_cell_length_c 20.3460(6)
_cell_measurement_reflns_used 9971
_cell_measurement_temperature 150(2)
_cell_measurement_theta_max 28.91
_cell_measurement_theta_min 2.18
_cell_volume 1322.51(7)
_computing_cell_refinement 'SAINT (Bruker, 2013)'
_computing_data_collection 'APEX2 (Bruker, 2014)'
_computing_data_reduction SAINT
_computing_structure_refinement 'SHELXL-2014 (Sheldrick, 2014)'
_computing_structure_solution 'SHELXS-97 (Sheldrick, 2008)'
_diffrn_ambient_temperature 150(2)
_diffrn_detector_area_resol_mean 8.3333
_diffrn_measured_fraction_theta_full 1.000
_diffrn_measured_fraction_theta_max 0.998
_diffrn_measurement_device_type 'Bruker APEX-II CCD'
_diffrn_measurement_method '\f and \w scans'
_diffrn_radiation_type MoK\a
_diffrn_radiation_wavelength 0.71073
_diffrn_reflns_av_R_equivalents 0.0249
_diffrn_reflns_av_unetI/netI 0.0213
_diffrn_reflns_Laue_measured_fraction_full 1.000
_diffrn_reflns_Laue_measured_fraction_max 0.998
_diffrn_reflns_limit_h_max 13
_diffrn_reflns_limit_h_min -13
_diffrn_reflns_limit_k_max 9
_diffrn_reflns_limit_k_min -9
_diffrn_reflns_limit_l_max 27
_diffrn_reflns_limit_l_min -27
_diffrn_reflns_number 32668
_diffrn_reflns_point_group_measured_fraction_full 1.000
_diffrn_reflns_point_group_measured_fraction_max 0.998
_diffrn_reflns_theta_full 25.242
_diffrn_reflns_theta_max 28.948
_diffrn_reflns_theta_min 2.032
_diffrn_source 'fine-focus sealed tube'
_exptl_absorpt_coefficient_mu 0.196
_exptl_absorpt_correction_T_max 0.98
_exptl_absorpt_correction_T_min 0.89
_exptl_absorpt_correction_type multi-scan
_exptl_absorpt_process_details 'SADABS (Bruker, 2014)'
_exptl_crystal_colour colourless
_exptl_crystal_density_diffrn 1.300
_exptl_crystal_description plate
_exptl_crystal_F_000 548
_exptl_crystal_size_max 0.415
_exptl_crystal_size_mid 0.340
_exptl_crystal_size_min 0.094
_refine_diff_density_max 0.384
_refine_diff_density_min -0.181
_refine_diff_density_rms 0.041
_refine_ls_abs_structure_details
;
 Flack x determined using 2904 quotients [(I+)-(I-)]/[(I+)+(I-)]
 (Parsons, Flack and Wagner, Acta Cryst. B69 (2013) 249-259).
;
_refine_ls_abs_structure_Flack 0.111(18)
_refine_ls_extinction_method none
_refine_ls_goodness_of_fit_ref 1.074
_refine_ls_hydrogen_treatment constr
_refine_ls_matrix_type full
_refine_ls_number_parameters 330
_refine_ls_number_reflns 6987
_refine_ls_number_restraints 1
_refine_ls_restrained_S_all 1.074
_refine_ls_R_factor_all 0.0333
_refine_ls_R_factor_gt 0.0300
_refine_ls_shift/su_max 0.000
_refine_ls_shift/su_mean 0.000
_refine_ls_structure_factor_coef Fsqd
_refine_ls_weighting_details 'w=1/[\s^2^(Fo^2^)+(0.0425P)^2^+0.1945P] where P=(Fo^2^+2Fc^2^)/3'
_refine_ls_weighting_scheme calc
_refine_ls_wR_factor_gt 0.0741
_refine_ls_wR_factor_ref 0.0760
_reflns_Friedel_coverage 0.847
_reflns_Friedel_fraction_full 1.000
_reflns_Friedel_fraction_max 0.997
_reflns_number_gt 6581
_reflns_number_total 6987
_reflns_threshold_expression 'I > 2\s(I)'
_cod_data_source_file c6dt01109h2.cif
_cod_data_source_block AX0659
_cod_depositor_comments 'Adding full bibliography for 7039084--7039090.cif.'
_cod_database_code 7039088
_shelx_space_group_comment
;
The symmetry employed for this shelxl refinement is uniquely defined
by the following loop, which should always be used as a source of
symmetry information in preference to the above space-group names.
They are only intended as comments.
;
_shelxl_version_number 2014-3

loop_
_space_group_symop_operation_xyz
'x, y, z'
'-x, y+1/2, -z'

loop_
_atom_site_label
_atom_site_type_symbol
_atom_site_fract_x
_atom_site_fract_y
_atom_site_fract_z
_atom_site_U_iso_or_equiv
_atom_site_adp_type
_atom_site_occupancy
_atom_site_site_symmetry_order
_atom_site_calc_flag
_atom_site_refinement_flags_posn
_atom_site_refinement_flags_adp
C1 C 0.3890(2) 0.2759(3) 0.32279(13) 0.0308(5) Uani 1 1 d . .
H1A H 0.3634 0.1592 0.3469 0.046 Uiso 1 1 calc R U
H1B H 0.4853 0.3119 0.3400 0.046 Uiso 1 1 calc R U
H1C H 0.3791 0.2448 0.2751 0.046 Uiso 1 1 calc R U
C2 C 0.15677(19) 0.3949(3) 0.32945(10) 0.0233(4) Uani 1 1 d . .
C3 C 0.0957(2) 0.2354(3) 0.29145(12) 0.0324(5) Uani 1 1 d . .
H3 H 0.1490 0.1595 0.2657 0.039 Uiso 1 1 calc R U
C4 C -0.0422(2) 0.1861(4) 0.29077(13) 0.0408(5) Uani 1 1 d . .
H4 H -0.0817 0.0755 0.2654 0.049 Uiso 1 1 calc R U
C5 C -0.1211(2) 0.2967(4) 0.32667(14) 0.0423(6) Uani 1 1 d . .
H5 H -0.2160 0.2650 0.3249 0.051 Uiso 1 1 calc R U
C6 C -0.0629(2) 0.4550(4) 0.36558(12) 0.0349(5) Uani 1 1 d . .
H6 H -0.1179 0.5313 0.3904 0.042 Uiso 1 1 calc R U
C7 C 0.0761(2) 0.5015(3) 0.36809(10) 0.0261(4) Uani 1 1 d . .
C8 C 0.0668(3) 0.7672(5) 0.44454(19) 0.0602(9) Uani 1 1 d . .
H8A H 0.0020 0.8453 0.4126 0.090 Uiso 1 1 calc R U
H8B H 0.1290 0.8573 0.4733 0.090 Uiso 1 1 calc R U
H8C H 0.0150 0.6865 0.4719 0.090 Uiso 1 1 calc R U
C9 C 0.50103(19) 0.6963(3) 0.38807(9) 0.0224(4) Uani 1 1 d . .
C10 C 0.5173(2) 0.5732(3) 0.44389(10) 0.0283(4) Uani 1 1 d . .
H10 H 0.4515 0.4713 0.4469 0.034 Uiso 1 1 calc R U
C11 C 0.6295(2) 0.5980(4) 0.49555(11) 0.0338(5) Uani 1 1 d . .
H11 H 0.6405 0.5113 0.5329 0.041 Uiso 1 1 calc R U
C12 C 0.7239(2) 0.7474(4) 0.49258(11) 0.0323(5) Uani 1 1 d . .
H12 H 0.8003 0.7635 0.5277 0.039 Uiso 1 1 calc R U
C13 C 0.7075(2) 0.8741(3) 0.43828(11) 0.0307(5) Uani 1 1 d . .
H13 H 0.7715 0.9792 0.4367 0.037 Uiso 1 1 calc R U
C14 C 0.5980(2) 0.8484(3) 0.38617(10) 0.0259(4) Uani 1 1 d . .
H14 H 0.5885 0.9349 0.3487 0.031 Uiso 1 1 calc R U
C15 C 0.54311(19) 0.5940(3) 0.24282(10) 0.0240(4) Uani 1 1 d . .
H15A H 0.5160 0.4592 0.2276 0.036 Uiso 1 1 calc R U
H15B H 0.6088 0.5869 0.2848 0.036 Uiso 1 1 calc R U
H15C H 0.5867 0.6614 0.2090 0.036 Uiso 1 1 calc R U
C16 C 0.44607(18) 0.9462(3) 0.14724(9) 0.0185(3) Uani 1 1 d . .
C17 C 0.56123(19) 1.0451(3) 0.18215(10) 0.0222(4) Uani 1 1 d . .
H17 H 0.5807 1.0364 0.2294 0.027 Uiso 1 1 calc R U
C18 C 0.64774(19) 1.1559(3) 0.14894(10) 0.0259(4) Uani 1 1 d . .
H18 H 0.7249 1.2239 0.1735 0.031 Uiso 1 1 calc R U
C19 C 0.6213(2) 1.1672(3) 0.08009(10) 0.0279(4) Uani 1 1 d . .
H19 H 0.6809 1.2413 0.0571 0.033 Uiso 1 1 calc R U
C20 C 0.5077(2) 1.0700(4) 0.04476(11) 0.0297(4) Uani 1 1 d . .
H20 H 0.4893 1.0779 -0.0025 0.036 Uiso 1 1 calc R U
C21 C 0.4201(2) 0.9608(3) 0.07809(10) 0.0235(4) Uani 1 1 d . .
H21 H 0.3419 0.8957 0.0534 0.028 Uiso 1 1 calc R U
C22 C 0.3090(2) 0.5088(3) 0.10814(11) 0.0270(4) Uani 1 1 d . .
H22A H 0.3024 0.3915 0.1360 0.040 Uiso 1 1 calc R U
H22B H 0.4064 0.5434 0.1096 0.040 Uiso 1 1 calc R U
H22C H 0.2662 0.4796 0.0620 0.040 Uiso 1 1 calc R U
C23 C 0.08954(18) 0.6647(3) 0.12504(10) 0.0220(4) Uani 1 1 d . .
C24 C 0.0222(2) 0.6633(4) 0.17959(11) 0.0299(4) Uani 1 1 d . .
H24 H 0.0754 0.6606 0.2232 0.036 Uiso 1 1 calc R U
C25 C -0.1215(2) 0.6658(4) 0.17220(12) 0.0352(5) Uani 1 1 d . .
H25 H -0.1655 0.6669 0.2103 0.042 Uiso 1 1 calc R U
C26 C -0.1989(2) 0.6664(4) 0.10907(12) 0.0347(5) Uani 1 1 d . .
H26 H -0.2970 0.6693 0.1036 0.042 Uiso 1 1 calc R U
C27 C -0.1348(2) 0.6629(3) 0.05357(11) 0.0292(4) Uani 1 1 d . .
H27 H -0.1892 0.6607 0.0102 0.035 Uiso 1 1 calc R U
C28 C 0.00892(19) 0.6626(3) 0.06073(10) 0.0233(4) Uani 1 1 d . .
C29 C 0.0014(2) 0.6552(4) -0.05739(11) 0.0322(5) Uani 1 1 d . .
H29A H -0.0626 0.5424 -0.0605 0.048 Uiso 1 1 calc R U
H29B H 0.0641 0.6376 -0.0896 0.048 Uiso 1 1 calc R U
H29C H -0.0511 0.7787 -0.0673 0.048 Uiso 1 1 calc R U
N1 N 0.29829(16) 0.4431(2) 0.33232(8) 0.0224(3) Uani 1 1 d . .
N2 N 0.41923(15) 0.7065(3) 0.25335(7) 0.0188(3) Uani 1 1 d . .
N3 N 0.23687(14) 0.6763(3) 0.13324(8) 0.0212(3) Uani 1 1 d . .
O1 O 0.14470(14) 0.6419(3) 0.40974(8) 0.0312(3) Uani 1 1 d . .
O2 O 0.08006(14) 0.6652(3) 0.00861(7) 0.0291(3) Uani 1 1 d . .
P1 P 0.34575(4) 0.68654(7) 0.32400(2) 0.01896(10) Uani 1 1 d . .
P2 P 0.31609(4) 0.83782(7) 0.19162(2) 0.01771(10) Uani 1 1 d . .

loop_
_atom_site_aniso_label
_atom_site_aniso_U_11
_atom_site_aniso_U_22
_atom_site_aniso_U_33
_atom_site_aniso_U_23
_atom_site_aniso_U_13
_atom_site_aniso_U_12
C1 0.0286(10) 0.0229(10) 0.0431(13) -0.0020(9) 0.0119(9) 0.0018(8)
C2 0.0205(8) 0.0243(9) 0.0244(9) 0.0047(7) 0.0018(7) -0.0014(7)
C3 0.0297(10) 0.0284(11) 0.0381(12) -0.0007(9) 0.0025(9) -0.0024(8)
C4 0.0340(11) 0.0337(12) 0.0502(14) -0.0029(12) -0.0053(10) -0.0088(11)
C5 0.0219(10) 0.0439(15) 0.0589(16) 0.0075(12) 0.0010(10) -0.0066(9)
C6 0.0217(9) 0.0399(13) 0.0436(12) 0.0066(10) 0.0071(9) 0.0004(9)
C7 0.0213(9) 0.0284(10) 0.0286(10) 0.0041(8) 0.0045(7) -0.0012(8)
C8 0.0396(14) 0.0598(19) 0.086(2) -0.0347(17) 0.0258(15) -0.0049(13)
C9 0.0209(8) 0.0254(9) 0.0221(8) -0.0039(8) 0.0064(6) 0.0011(8)
C10 0.0277(10) 0.0339(11) 0.0244(9) 0.0010(8) 0.0079(8) -0.0024(8)
C11 0.0343(11) 0.0465(14) 0.0207(10) 0.0025(9) 0.0051(8) 0.0036(10)
C12 0.0251(10) 0.0461(13) 0.0246(10) -0.0094(9) 0.0012(8) 0.0031(9)
C13 0.0247(9) 0.0298(12) 0.0380(11) -0.0082(9) 0.0063(8) -0.0023(8)
C14 0.0254(9) 0.0255(10) 0.0275(9) -0.0016(9) 0.0062(7) -0.0006(8)
C15 0.0202(9) 0.0290(10) 0.0238(9) 0.0024(8) 0.0066(7) 0.0079(8)
C16 0.0180(8) 0.0168(9) 0.0213(8) -0.0004(7) 0.0054(6) 0.0015(7)
C17 0.0216(9) 0.0245(10) 0.0204(9) -0.0011(7) 0.0031(7) -0.0010(7)
C18 0.0209(8) 0.0250(10) 0.0312(10) 0.0002(8) 0.0031(7) -0.0039(8)
C19 0.0259(9) 0.0285(10) 0.0301(10) 0.0069(9) 0.0075(7) -0.0020(8)
C20 0.0309(10) 0.0363(12) 0.0222(9) 0.0057(8) 0.0053(8) -0.0010(9)
C21 0.0207(8) 0.0262(10) 0.0227(9) -0.0001(8) 0.0008(7) -0.0005(7)
C22 0.0217(9) 0.0237(10) 0.0343(11) -0.0072(8) 0.0011(8) 0.0036(8)
C23 0.0170(7) 0.0163(8) 0.0315(9) 0.0004(8) 0.0009(7) -0.0005(7)
C24 0.0211(8) 0.0349(12) 0.0330(10) 0.0056(10) 0.0028(7) -0.0018(9)
C25 0.0210(9) 0.0448(13) 0.0412(12) 0.0041(11) 0.0091(8) -0.0029(10)
C26 0.0176(8) 0.0359(12) 0.0495(13) 0.0006(11) 0.0029(8) -0.0021(9)
C27 0.0209(8) 0.0234(10) 0.0398(11) -0.0014(9) -0.0051(8) -0.0015(8)
C28 0.0223(8) 0.0148(9) 0.0314(10) -0.0014(8) 0.0007(7) 0.0000(7)
C29 0.0372(11) 0.0267(11) 0.0288(10) -0.0019(9) -0.0057(8) 0.0026(9)
N1 0.0208(7) 0.0193(8) 0.0286(8) -0.0007(6) 0.0087(6) -0.0003(6)
N2 0.0163(6) 0.0223(8) 0.0185(7) 0.0005(6) 0.0048(5) 0.0039(6)
N3 0.0156(6) 0.0205(7) 0.0266(8) -0.0039(7) 0.0012(5) -0.0004(6)
O1 0.0243(7) 0.0378(9) 0.0334(8) -0.0077(7) 0.0107(6) -0.0019(6)
O2 0.0253(6) 0.0340(8) 0.0260(7) -0.0025(6) -0.0015(5) 0.0005(6)
P1 0.0177(2) 0.0194(2) 0.0210(2) -0.00108(18) 0.00667(16) 0.00102(18)
P2 0.01489(19) 0.0179(2) 0.0207(2) -0.00140(18) 0.00399(15) 0.00107(17)

loop_
_atom_type_symbol
_atom_type_description
_atom_type_scat_dispersion_real
_atom_type_scat_dispersion_imag
_atom_type_scat_source
C C 0.0033 0.0016 'International Tables Vol C Tables 4.2.6.8 and 6.1.1.4'
H H 0.0000 0.0000 'International Tables Vol C Tables 4.2.6.8 and 6.1.1.4'
N N 0.0061 0.0033 'International Tables Vol C Tables 4.2.6.8 and 6.1.1.4'
O O 0.0106 0.0060 'International Tables Vol C Tables 4.2.6.8 and 6.1.1.4'
P P 0.1023 0.0942 'International Tables Vol C Tables 4.2.6.8 and 6.1.1.4'

loop_
_geom_angle_atom_site_label_1
_geom_angle_atom_site_label_2
_geom_angle_atom_site_label_3
_geom_angle
N1 C1 H1A 109.5
N1 C1 H1B 109.5
H1A C1 H1B 109.5
N1 C1 H1C 109.5
H1A C1 H1C 109.5
H1B C1 H1C 109.5
C3 C2 C7 118.18(18)
C3 C2 N1 121.56(19)
C7 C2 N1 120.18(18)
C4 C3 C2 120.9(2)
C4 C3 H3 119.5
C2 C3 H3 119.5
C5 C4 C3 120.2(2)
C5 C4 H4 119.9
C3 C4 H4 119.9
C4 C5 C6 120.3(2)
C4 C5 H5 119.9
C6 C5 H5 119.9
C5 C6 C7 119.9(2)
C5 C6 H6 120.1
C7 C6 H6 120.1
O1 C7 C6 123.7(2)
O1 C7 C2 115.73(17)
C6 C7 C2 120.5(2)
O1 C8 H8A 109.5
O1 C8 H8B 109.5
H8A C8 H8B 109.5
O1 C8 H8C 109.5
H8A C8 H8C 109.5
H8B C8 H8C 109.5
C10 C9 C14 118.17(18)
C10 C9 P1 121.71(16)
C14 C9 P1 119.55(16)
C9 C10 C11 120.6(2)
C9 C10 H10 119.7
C11 C10 H10 119.7
C12 C11 C10 120.3(2)
C12 C11 H11 119.8
C10 C11 H11 119.8
C11 C12 C13 119.8(2)
C11 C12 H12 120.1
C13 C12 H12 120.1
C12 C13 C14 120.3(2)
C12 C13 H13 119.9
C14 C13 H13 119.9
C13 C14 C9 120.7(2)
C13 C14 H14 119.6
C9 C14 H14 119.6
N2 C15 H15A 109.5
N2 C15 H15B 109.5
H15A C15 H15B 109.5
N2 C15 H15C 109.5
H15A C15 H15C 109.5
H15B C15 H15C 109.5
C21 C16 C17 118.30(17)
C21 C16 P2 120.22(14)
C17 C16 P2 120.60(14)
C18 C17 C16 121.13(18)
C18 C17 H17 119.4
C16 C17 H17 119.4
C19 C18 C17 119.83(18)
C19 C18 H18 120.1
C17 C18 H18 120.1
C18 C19 C20 119.77(18)
C18 C19 H19 120.1
C20 C19 H19 120.1
C19 C20 C21 120.39(19)
C19 C20 H20 119.8
C21 C20 H20 119.8
C16 C21 C20 120.58(18)
C16 C21 H21 119.7
C20 C21 H21 119.7
N3 C22 H22A 109.5
N3 C22 H22B 109.5
H22A C22 H22B 109.5
N3 C22 H22C 109.5
H22A C22 H22C 109.5
H22B C22 H22C 109.5
C24 C23 C28 118.35(17)
C24 C23 N3 121.21(17)
C28 C23 N3 120.39(17)
C23 C24 C25 121.74(19)
C23 C24 H24 119.1
C25 C24 H24 119.1
C26 C25 C24 119.3(2)
C26 C25 H25 120.4
C24 C25 H25 120.4
C25 C26 C27 120.39(18)
C25 C26 H26 119.8
C27 C26 H26 119.8
C26 C27 C28 120.52(19)
C26 C27 H27 119.7
C28 C27 H27 119.7
O2 C28 C27 124.14(18)
O2 C28 C23 116.13(16)
C27 C28 C23 119.71(19)
O2 C29 H29A 109.5
O2 C29 H29B 109.5
H29A C29 H29B 109.5
O2 C29 H29C 109.5
H29A C29 H29C 109.5
H29B C29 H29C 109.5
C2 N1 C1 115.62(17)
C2 N1 P1 119.57(13)
C1 N1 P1 122.40(13)
C15 N2 P2 123.64(12)
C15 N2 P1 123.63(13)
P2 N2 P1 111.87(8)
C23 N3 C22 117.13(16)
C23 N3 P2 116.77(13)
C22 N3 P2 122.96(12)
C7 O1 C8 118.20(18)
C28 O2 C29 117.54(16)
N1 P1 N2 108.42(8)
N1 P1 C9 99.83(9)
N2 P1 C9 100.12(8)
N3 P2 N2 109.02(8)
N3 P2 C16 100.58(8)
N2 P2 C16 101.04(8)

loop_
_geom_bond_atom_site_label_1
_geom_bond_atom_site_label_2
_geom_bond_distance
C1 N1 1.467(3)
C1 H1A 0.9800
C1 H1B 0.9800
C1 H1C 0.9800
C2 C3 1.396(3)
C2 C7 1.404(3)
C2 N1 1.418(2)
C3 C4 1.390(3)
C3 H3 0.9500
C4 C5 1.371(4)
C4 H4 0.9500
C5 C6 1.389(4)
C5 H5 0.9500
C6 C7 1.392(3)
C6 H6 0.9500
C7 O1 1.366(3)
C8 O1 1.408(3)
C8 H8A 0.9800
C8 H8B 0.9800
C8 H8C 0.9800
C9 C10 1.392(3)
C9 C14 1.402(3)
C9 P1 1.8300(19)
C10 C11 1.396(3)
C10 H10 0.9500
C11 C12 1.375(3)
C11 H11 0.9500
C12 C13 1.382(3)
C12 H12 0.9500
C13 C14 1.386(3)
C13 H13 0.9500
C14 H14 0.9500
C15 N2 1.478(2)
C15 H15A 0.9800
C15 H15B 0.9800
C15 H15C 0.9800
C16 C21 1.390(3)
C16 C17 1.397(3)
C16 P2 1.8346(18)
C17 C18 1.388(3)
C17 H17 0.9500
C18 C19 1.383(3)
C18 H18 0.9500
C19 C20 1.383(3)
C19 H19 0.9500
C20 C21 1.391(3)
C20 H20 0.9500
C21 H21 0.9500
C22 N3 1.467(2)
C22 H22A 0.9800
C22 H22B 0.9800
C22 H22C 0.9800
C23 C24 1.385(3)
C23 C28 1.409(3)
C23 N3 1.429(2)
C24 C25 1.392(3)
C24 H24 0.9500
C25 C26 1.377(3)
C25 H25 0.9500
C26 C27 1.383(3)
C26 H26 0.9500
C27 C28 1.393(3)
C27 H27 0.9500
C28 O2 1.366(2)
C29 O2 1.432(2)
C29 H29A 0.9800
C29 H29B 0.9800
C29 H29C 0.9800
N1 P1 1.7178(17)
N2 P2 1.7169(16)
N2 P1 1.7198(15)
N3 P2 1.6968(16)

loop_
_geom_torsion_atom_site_label_1
_geom_torsion_atom_site_label_2
_geom_torsion_atom_site_label_3
_geom_torsion_atom_site_label_4
_geom_torsion
C7 C2 C3 C4 1.4(3)
N1 C2 C3 C4 178.0(2)
C2 C3 C4 C5 1.3(4)
C3 C4 C5 C6 -2.0(4)
C4 C5 C6 C7 0.0(4)
C5 C6 C7 O1 -173.5(2)
C5 C6 C7 C2 2.6(3)
C3 C2 C7 O1 173.18(19)
N1 C2 C7 O1 -3.5(3)
C3 C2 C7 C6 -3.3(3)
N1 C2 C7 C6 -179.94(19)
C14 C9 C10 C11 -1.7(3)
P1 C9 C10 C11 -173.00(17)
C9 C10 C11 C12 1.3(3)
C10 C11 C12 C13 0.2(3)
C11 C12 C13 C14 -1.4(3)
C12 C13 C14 C9 1.0(3)
C10 C9 C14 C13 0.5(3)
P1 C9 C14 C13 172.01(16)
C21 C16 C17 C18 0.2(3)
P2 C16 C17 C18 -169.09(15)
C16 C17 C18 C19 -0.9(3)
C17 C18 C19 C20 0.9(3)
C18 C19 C20 C21 -0.1(3)
C17 C16 C21 C20 0.5(3)
P2 C16 C21 C20 169.87(16)
C19 C20 C21 C16 -0.6(3)
C28 C23 C24 C25 -1.9(4)
N3 C23 C24 C25 175.6(2)
C23 C24 C25 C26 1.0(4)
C24 C25 C26 C27 0.6(4)
C25 C26 C27 C28 -1.3(4)
C26 C27 C28 O2 -178.0(2)
C26 C27 C28 C23 0.3(3)
C24 C23 C28 O2 179.7(2)
N3 C23 C28 O2 2.1(3)
C24 C23 C28 C27 1.2(3)
N3 C23 C28 C27 -176.28(19)
C3 C2 N1 C1 -28.6(3)
C7 C2 N1 C1 147.9(2)
C3 C2 N1 P1 134.24(18)
C7 C2 N1 P1 -49.2(2)
C24 C23 N3 C22 118.4(2)
C28 C23 N3 C22 -64.2(2)
C24 C23 N3 P2 -42.2(3)
C28 C23 N3 P2 135.23(17)
C6 C7 O1 C8 -10.1(3)
C2 C7 O1 C8 173.6(2)
C27 C28 O2 C29 -4.0(3)
C23 C28 O2 C29 177.61(18)
C2 N1 P1 N2 -117.02(15)
C1 N1 P1 N2 44.59(19)
C2 N1 P1 C9 138.76(15)
C1 N1 P1 C9 -59.63(18)
C15 N2 P1 N1 -59.20(17)
P2 N2 P1 N1 110.49(10)
C15 N2 P1 C9 44.82(17)
P2 N2 P1 C9 -145.49(10)
C10 C9 P1 N1 -27.85(18)
C14 C9 P1 N1 160.96(16)
C10 C9 P1 N2 -138.75(17)
C14 C9 P1 N2 50.07(17)
C23 N3 P2 N2 115.95(14)
C22 N3 P2 N2 -43.39(17)
C23 N3 P2 C16 -138.37(15)
C22 N3 P2 C16 62.29(17)
C15 N2 P2 N3 66.08(17)
P1 N2 P2 N3 -103.61(10)
C15 N2 P2 C16 -39.28(17)
P1 N2 P2 C16 151.02(10)
C21 C16 P2 N3 29.56(17)
C17 C16 P2 N3 -161.37(15)
C21 C16 P2 N2 141.53(15)
C17 C16 P2 N2 -49.40(17)
